data_4336155
loop_
_publ_author_name
'Graeme Nawn'
'Robert McDonald'
'Robin G. Hicks'

_publ_section_title
;
 Synthesis and Characterization of Heterobimetallic (Pd/B) Nindigo
 Complexes and Comparisons to Their Homobimetallic (Pd2, B2) Analogues
;
_journal_name_full 'Inorganic Chemistry'
_journal_page_first 10912
_journal_page_last 10919
_journal_paper_doi 10.1021/ic400911k
_journal_volume 52
_journal_year 2013
_chemical_formula_moiety 'C45 H43 B F8 N4 O2 Pd, C H2 Cl2'
_chemical_formula_sum 'C46 H45 B Cl2 F8 N4 O2 Pd'
_chemical_formula_weight 1025.97
_chemical_name_systematic
; 
 ? 
;
_space_group_IT_number 2
_symmetry_cell_setting triclinic
_symmetry_space_group_name_Hall '-P 1'
_symmetry_space_group_name_H-M 'P -1'
_atom_sites_solution_hydrogens geom
_atom_sites_solution_primary direct
_atom_sites_solution_secondary difmap
_audit_creation_method SHELXL-97
_cell_angle_alpha 78.0317(4)
_cell_angle_beta 88.9814(4)
_cell_angle_gamma 76.9012(4)
_cell_formula_units_Z 2
_cell_length_a 9.4672(3)
_cell_length_b 14.2029(5)
_cell_length_c 17.3360(6)
_cell_measurement_reflns_used 9964
_cell_measurement_temperature 173(2)
_cell_measurement_theta_max 27.61
_cell_measurement_theta_min 2.37
_cell_volume 2219.98(13)
_computing_cell_refinement 'Bruker SAINT'
_computing_data_collection 'Bruker APEX2'
_computing_data_reduction 'Bruker SAINT'
_computing_molecular_graphics 'Bruker SHELXTL'
_computing_publication_material 'Bruker SHELXTL'
_computing_structure_refinement 'SHELXL-97 (Sheldrick, 2008)'
_computing_structure_solution 'SHELXS-97 (Sheldrick, 2008)'
_diffrn_ambient_temperature 173(2)
_diffrn_measured_fraction_theta_full 0.986
_diffrn_measured_fraction_theta_max 0.986
_diffrn_measurement_device_type 'Bruker APEX-II CCD'
_diffrn_measurement_method '\w scans'
_diffrn_radiation_monochromator graphite
_diffrn_radiation_source 'fine-focus sealed tube'
_diffrn_radiation_type MoK\a
_diffrn_radiation_wavelength 0.71073
_diffrn_reflns_av_R_equivalents 0.0165
_diffrn_reflns_av_sigmaI/netI 0.0252
_diffrn_reflns_limit_h_max 12
_diffrn_reflns_limit_h_min -12
_diffrn_reflns_limit_k_max 18
_diffrn_reflns_limit_k_min -18
_diffrn_reflns_limit_l_max 22
_diffrn_reflns_limit_l_min -22
_diffrn_reflns_number 19880
_diffrn_reflns_theta_full 27.67
_diffrn_reflns_theta_max 27.67
_diffrn_reflns_theta_min 1.20
_exptl_absorpt_coefficient_mu 0.616
_exptl_absorpt_correction_T_max 0.9461
_exptl_absorpt_correction_T_min 0.8198
_exptl_absorpt_correction_type integration
_exptl_absorpt_process_details 'SADABS (Sheldrick, 2008)'
_exptl_crystal_colour brown
_exptl_crystal_density_diffrn 1.535
_exptl_crystal_description plate
_exptl_crystal_F_000 1044
_exptl_crystal_size_max 0.34
_exptl_crystal_size_mid 0.23
_exptl_crystal_size_min 0.09
_refine_diff_density_max 1.043
_refine_diff_density_min -1.815
_refine_diff_density_rms 0.106
_refine_ls_extinction_method none
_refine_ls_goodness_of_fit_ref 1.055
_refine_ls_hydrogen_treatment constr
_refine_ls_matrix_type full
_refine_ls_number_parameters 577
_refine_ls_number_reflns 10238
_refine_ls_number_restraints 0
_refine_ls_restrained_S_all 1.055
_refine_ls_R_factor_all 0.0490
_refine_ls_R_factor_gt 0.0433
_refine_ls_shift/su_max 0.000
_refine_ls_shift/su_mean 0.000
_refine_ls_structure_factor_coef Fsqd
_refine_ls_weighting_details 'calc w=1/[\s^2^(Fo^2^)+(0.0718P)^2^+3.4645P] where P=(Fo^2^+2Fc^2^)/3'
_refine_ls_weighting_scheme calc
_refine_ls_wR_factor_gt 0.1226
_refine_ls_wR_factor_ref 0.1293
_reflns_number_gt 9195
_reflns_number_total 10238
_reflns_threshold_expression I>2\s(I)
_cod_data_source_file ic400911k_si_004.cif
_cod_data_source_block 6d
_cod_database_code 4336155

loop_
_symmetry_equiv_pos_as_xyz
'x, y, z'
'-x, -y, -z'

loop_
_atom_site_label
_atom_site_type_symbol
_atom_site_fract_x
_atom_site_fract_y
_atom_site_fract_z
_atom_site_U_iso_or_equiv
_atom_site_adp_type
_atom_site_occupancy
_atom_site_symmetry_multiplicity
_atom_site_calc_flag
_atom_site_refinement_flags
Pd Pd -0.01866(2) 0.161373(14) 0.341059(12) 0.02159(8) Uani 1 1 d .
F1 F -0.1007(3) 0.4416(2) 0.4561(2) 0.0761(9) Uani 1 1 d .
F2 F -0.3167(4) 0.43613(19) 0.4856(2) 0.0854(11) Uani 1 1 d .
F3 F -0.2597(4) 0.47583(18) 0.36544(18) 0.0842(10) Uani 1 1 d .
F4 F -0.3472(3) 0.1046(2) 0.58666(15) 0.0664(8) Uani 1 1 d .
F5 F -0.2662(3) -0.01214(17) 0.52924(18) 0.0722(9) Uani 1 1 d .
F6 F -0.4533(3) 0.0972(2) 0.48213(19) 0.0814(10) Uani 1 1 d .
F7 F 0.48313(19) -0.05854(13) 0.12188(12) 0.0356(4) Uani 1 1 d .
F8 F 0.2883(2) -0.02040(13) 0.03880(10) 0.0357(4) Uani 1 1 d .
O1 O -0.0863(3) 0.29111(16) 0.37636(14) 0.0336(5) Uani 1 1 d .
O2 O -0.1448(2) 0.10023(16) 0.42276(13) 0.0326(5) Uani 1 1 d .
N11 N 0.2851(3) 0.07568(17) 0.13868(14) 0.0232(5) Uani 1 1 d .
N12 N 0.0934(2) 0.23544(16) 0.25784(14) 0.0222(4) Uani 1 1 d .
N21 N 0.0511(3) 0.03123(17) 0.30806(15) 0.0260(5) Uani 1 1 d .
N22 N 0.2611(2) -0.09976(16) 0.17427(14) 0.0215(4) Uani 1 1 d .
C1 C -0.2173(4) 0.4171(3) 0.4335(2) 0.0432(8) Uani 1 1 d .
C2 C -0.1832(4) 0.3084(2) 0.42532(18) 0.0305(6) Uani 1 1 d .
C3 C -0.2605(4) 0.2453(2) 0.4691(2) 0.0339(7) Uani 1 1 d .
H3 H -0.3336 0.2702 0.5026 0.041 Uiso 1 1 calc R
C4 C -0.2335(3) 0.1457(2) 0.46502(18) 0.0296(6) Uani 1 1 d .
C5 C -0.3271(4) 0.0824(3) 0.5158(2) 0.0383(7) Uani 1 1 d .
C11 C 0.1968(3) 0.09529(19) 0.19912(16) 0.0213(5) Uani 1 1 d .
C12 C 0.1747(3) 0.19789(19) 0.20430(16) 0.0213(5) Uani 1 1 d .
C13 C 0.2574(3) 0.2409(2) 0.14014(16) 0.0236(5) Uani 1 1 d .
C14 C 0.3224(3) 0.1637(2) 0.10257(16) 0.0235(5) Uani 1 1 d .
C15 C 0.4120(3) 0.1777(2) 0.03871(18) 0.0298(6) Uani 1 1 d .
H15 H 0.4539 0.1252 0.0134 0.036 Uiso 1 1 calc R
C16 C 0.4377(4) 0.2712(2) 0.01357(19) 0.0339(7) Uani 1 1 d .
H16 H 0.4992 0.2828 -0.0295 0.041 Uiso 1 1 calc R
C17 C 0.3748(4) 0.3490(2) 0.0504(2) 0.0357(7) Uani 1 1 d .
H17 H 0.3952 0.4123 0.0319 0.043 Uiso 1 1 calc R
C18 C 0.2842(3) 0.3358(2) 0.11274(19) 0.0309(6) Uani 1 1 d .
H18 H 0.2408 0.3893 0.1368 0.037 Uiso 1 1 calc R
C21 C 0.1408(3) 0.02327(19) 0.24609(16) 0.0216(5) Uani 1 1 d .
C22 C 0.1758(3) -0.07638(19) 0.23195(16) 0.0204(5) Uani 1 1 d .
C23 C 0.1006(3) -0.13151(19) 0.29052(16) 0.0219(5) Uani 1 1 d .
C24 C 0.0261(3) -0.0633(2) 0.33559(18) 0.0270(6) Uani 1 1 d .
C25 C -0.0562(5) -0.0971(3) 0.3986(2) 0.0490(10) Uani 1 1 d .
H25 H -0.1049 -0.0537 0.4305 0.059 Uiso 1 1 calc R
C26 C -0.0655(5) -0.1952(3) 0.4136(2) 0.0486(10) Uani 1 1 d .
H26 H -0.1230 -0.2178 0.4558 0.058 Uiso 1 1 calc R
C27 C 0.0056(4) -0.2619(2) 0.3696(2) 0.0344(7) Uani 1 1 d .
H27 H -0.0040 -0.3285 0.3817 0.041 Uiso 1 1 calc R
C28 C 0.0901(3) -0.2311(2) 0.30826(17) 0.0265(6) Uani 1 1 d .
H28 H 0.1406 -0.2764 0.2783 0.032 Uiso 1 1 calc R
C31 C 0.0708(3) 0.34054(19) 0.25243(17) 0.0236(5) Uani 1 1 d .
C32 C -0.0400(3) 0.4034(2) 0.20193(17) 0.0278(6) Uani 1 1 d .
C33 C -0.0604(4) 0.5053(2) 0.1974(2) 0.0361(7) Uani 1 1 d .
H33 H -0.1343 0.5499 0.1630 0.043 Uiso 1 1 calc R
C34 C 0.0243(4) 0.5420(2) 0.2418(2) 0.0388(8) Uani 1 1 d .
H34 H 0.0087 0.6113 0.2379 0.047 Uiso 1 1 calc R
C35 C 0.1324(4) 0.4782(2) 0.2922(2) 0.0376(7) Uani 1 1 d .
H35 H 0.1903 0.5045 0.3226 0.045 Uiso 1 1 calc R
C36 C 0.1581(3) 0.3759(2) 0.29937(19) 0.0295(6) Uani 1 1 d .
C37 C -0.1391(4) 0.3659(3) 0.1538(2) 0.0398(8) Uani 1 1 d .
H37 H -0.0999 0.2933 0.1586 0.048 Uiso 1 1 calc R
C38 C -0.2900(5) 0.3809(6) 0.1860(5) 0.108(3) Uani 1 1 d .
H38A H -0.2850 0.3484 0.2419 0.130 Uiso 1 1 calc R
H38B H -0.3509 0.3522 0.1567 0.130 Uiso 1 1 calc R
H38C H -0.3319 0.4518 0.1805 0.130 Uiso 1 1 calc R
C39 C -0.1412(10) 0.4154(4) 0.0669(3) 0.105(3) Uani 1 1 d .
H39A H -0.2072 0.3910 0.0371 0.126 Uiso 1 1 calc R
H39B H -0.0432 0.3998 0.0466 0.126 Uiso 1 1 calc R
H39C H -0.1744 0.4871 0.0610 0.126 Uiso 1 1 calc R
C40 C 0.2778(4) 0.3076(3) 0.3543(2) 0.0409(8) Uani 1 1 d .
H40 H 0.2576 0.2400 0.3653 0.049 Uiso 1 1 calc R
C41 C 0.2847(5) 0.3386(3) 0.4333(2) 0.0529(10) Uani 1 1 d .
H41A H 0.1898 0.3436 0.4577 0.063 Uiso 1 1 calc R
H41B H 0.3106 0.4029 0.4245 0.063 Uiso 1 1 calc R
H41C H 0.3581 0.2892 0.4683 0.063 Uiso 1 1 calc R
C42 C 0.4236(5) 0.3013(5) 0.3160(3) 0.0707(15) Uani 1 1 d .
H42A H 0.4191 0.2811 0.2655 0.085 Uiso 1 1 calc R
H42B H 0.4981 0.2525 0.3508 0.085 Uiso 1 1 calc R
H42C H 0.4480 0.3661 0.3069 0.085 Uiso 1 1 calc R
C51 C 0.2921(3) -0.20146(19) 0.16484(16) 0.0225(5) Uani 1 1 d .
C52 C 0.2001(3) -0.2290(2) 0.11524(17) 0.0262(6) Uani 1 1 d .
C53 C 0.2300(4) -0.3282(2) 0.11018(19) 0.0334(7) Uani 1 1 d .
H53 H 0.1689 -0.3495 0.0777 0.040 Uiso 1 1 calc R
C54 C 0.3459(4) -0.3965(2) 0.1510(2) 0.0356(7) Uani 1 1 d .
H54 H 0.3644 -0.4636 0.1460 0.043 Uiso 1 1 calc R
C55 C 0.4354(4) -0.3671(2) 0.19931(19) 0.0320(6) Uani 1 1 d .
H55 H 0.5152 -0.4144 0.2271 0.038 Uiso 1 1 calc R
C56 C 0.4099(3) -0.2688(2) 0.20774(17) 0.0255(6) Uani 1 1 d .
C57 C 0.0695(4) -0.1568(2) 0.07025(18) 0.0319(6) Uani 1 1 d .
H57 H 0.0677 -0.0901 0.0811 0.038 Uiso 1 1 calc R
C58 C -0.0716(4) -0.1842(3) 0.0988(3) 0.0513(10) Uani 1 1 d .
H58A H -0.0777 -0.1877 0.1558 0.062 Uiso 1 1 calc R
H58B H -0.0742 -0.2486 0.0875 0.062 Uiso 1 1 calc R
H58C H -0.1538 -0.1339 0.0715 0.062 Uiso 1 1 calc R
C59 C 0.0812(5) -0.1490(3) -0.0187(2) 0.0493(9) Uani 1 1 d .
H59A H 0.1715 -0.1296 -0.0361 0.059 Uiso 1 1 calc R
H59B H -0.0017 -0.0992 -0.0458 0.059 Uiso 1 1 calc R
H59C H 0.0812 -0.2132 -0.0313 0.059 Uiso 1 1 calc R
C60 C 0.5054(3) -0.2409(2) 0.26426(19) 0.0328(6) Uani 1 1 d .
H60 H 0.4703 -0.1686 0.2630 0.039 Uiso 1 1 calc R
C61 C 0.4938(4) -0.2968(3) 0.3485(2) 0.0473(9) Uani 1 1 d .
H61A H 0.3921 -0.2837 0.3637 0.057 Uiso 1 1 calc R
H61B H 0.5520 -0.2747 0.3845 0.057 Uiso 1 1 calc R
H61C H 0.5298 -0.3678 0.3516 0.057 Uiso 1 1 calc R
C62 C 0.6631(4) -0.2587(3) 0.2389(3) 0.0523(10) Uani 1 1 d .
H62A H 0.6680 -0.2222 0.1847 0.063 Uiso 1 1 calc R
H62B H 0.7011 -0.3295 0.2414 0.063 Uiso 1 1 calc R
H62C H 0.7214 -0.2359 0.2743 0.063 Uiso 1 1 calc R
B B 0.3334(4) -0.0247(2) 0.1156(2) 0.0258(6) Uani 1 1 d .
Cl1S Cl 0.7026(2) 0.14366(19) 0.20245(12) 0.1180(7) Uani 1 1 d .
Cl2S Cl 0.5531(2) 0.01270(18) 0.30232(12) 0.1180(7) Uani 1 1 d .
C1S C 0.6812(8) 0.0251(5) 0.2238(5) 0.101(2) Uani 1 1 d .
H1SA H 0.7757 -0.0211 0.2406 0.122 Uiso 1 1 calc R
H1SB H 0.6447 0.0086 0.1763 0.122 Uiso 1 1 calc R

loop_
_atom_site_aniso_label
_atom_site_aniso_U_11
_atom_site_aniso_U_22
_atom_site_aniso_U_33
_atom_site_aniso_U_23
_atom_site_aniso_U_13
_atom_site_aniso_U_12
Pd 0.02323(12) 0.01681(11) 0.02588(12) -0.00763(8) 0.00868(8) -0.00461(8)
F1 0.087(2) 0.0471(14) 0.112(2) -0.0447(16) 0.0163(18) -0.0281(14)
F2 0.117(2) 0.0417(13) 0.111(2) -0.0456(15) 0.083(2) -0.0263(15)
F3 0.136(3) 0.0310(12) 0.0662(17) -0.0078(12) 0.0080(18) 0.0174(15)
F4 0.097(2) 0.0690(17) 0.0504(14) -0.0272(12) 0.0447(14) -0.0449(15)
F5 0.092(2) 0.0347(12) 0.0848(19) -0.0053(12) 0.0570(16) -0.0141(12)
F6 0.0635(17) 0.094(2) 0.089(2) 0.0181(17) -0.0095(15) -0.0537(17)
F7 0.0270(9) 0.0275(9) 0.0520(11) -0.0110(8) 0.0159(8) -0.0046(7)
F8 0.0550(12) 0.0299(9) 0.0258(9) -0.0086(7) 0.0103(8) -0.0151(8)
O1 0.0423(12) 0.0230(10) 0.0394(12) -0.0142(9) 0.0202(10) -0.0097(9)
O2 0.0381(12) 0.0262(10) 0.0371(12) -0.0131(9) 0.0181(9) -0.0098(9)
N11 0.0258(11) 0.0189(11) 0.0259(11) -0.0064(9) 0.0094(9) -0.0061(9)
N12 0.0234(11) 0.0161(10) 0.0270(11) -0.0058(9) 0.0044(9) -0.0037(8)
N21 0.0294(12) 0.0168(10) 0.0327(13) -0.0079(9) 0.0138(10) -0.0057(9)
N22 0.0233(11) 0.0165(10) 0.0244(11) -0.0069(8) 0.0044(9) -0.0019(8)
C1 0.059(2) 0.0279(16) 0.0456(19) -0.0157(14) 0.0259(17) -0.0104(15)
C2 0.0383(16) 0.0254(14) 0.0302(15) -0.0126(12) 0.0107(12) -0.0066(12)
C3 0.0377(17) 0.0313(16) 0.0362(16) -0.0157(13) 0.0174(13) -0.0083(13)
C4 0.0332(15) 0.0278(14) 0.0297(15) -0.0089(12) 0.0087(12) -0.0090(12)
C5 0.0434(19) 0.0334(17) 0.0421(18) -0.0137(14) 0.0193(15) -0.0132(14)
C11 0.0205(12) 0.0183(12) 0.0249(13) -0.0067(10) 0.0044(10) -0.0027(9)
C12 0.0206(12) 0.0181(12) 0.0248(13) -0.0040(10) 0.0033(10) -0.0043(10)
C13 0.0243(13) 0.0216(13) 0.0249(13) -0.0046(10) 0.0052(10) -0.0057(10)
C14 0.0241(13) 0.0198(12) 0.0263(13) -0.0044(10) 0.0029(10) -0.0052(10)
C15 0.0327(15) 0.0263(14) 0.0302(15) -0.0065(11) 0.0104(12) -0.0068(12)
C16 0.0374(17) 0.0324(16) 0.0323(15) -0.0041(12) 0.0141(13) -0.0125(13)
C17 0.0444(18) 0.0249(14) 0.0381(17) -0.0016(12) 0.0106(14) -0.0141(13)
C18 0.0368(16) 0.0201(13) 0.0362(16) -0.0057(11) 0.0086(13) -0.0078(12)
C21 0.0209(12) 0.0180(12) 0.0261(13) -0.0073(10) 0.0053(10) -0.0027(10)
C22 0.0202(12) 0.0172(12) 0.0240(12) -0.0055(10) 0.0003(10) -0.0032(9)
C23 0.0223(12) 0.0181(12) 0.0251(13) -0.0056(10) 0.0032(10) -0.0034(10)
C24 0.0295(14) 0.0159(12) 0.0353(15) -0.0063(11) 0.0100(12) -0.0045(10)
C25 0.062(2) 0.0255(16) 0.061(2) -0.0135(15) 0.041(2) -0.0123(16)
C26 0.059(2) 0.0280(17) 0.059(2) -0.0057(15) 0.0369(19) -0.0161(16)
C27 0.0409(17) 0.0209(13) 0.0421(17) -0.0035(12) 0.0113(14) -0.0120(12)
C28 0.0299(14) 0.0198(13) 0.0306(14) -0.0069(11) 0.0034(11) -0.0060(11)
C31 0.0286(14) 0.0169(12) 0.0271(13) -0.0076(10) 0.0095(11) -0.0065(10)
C32 0.0341(15) 0.0207(13) 0.0270(14) -0.0069(11) 0.0078(11) -0.0016(11)
C33 0.0470(19) 0.0214(14) 0.0345(16) -0.0046(12) 0.0077(14) 0.0011(13)
C34 0.050(2) 0.0180(13) 0.051(2) -0.0100(13) 0.0141(16) -0.0101(13)
C35 0.0427(18) 0.0286(16) 0.0491(19) -0.0155(14) 0.0089(15) -0.0175(14)
C36 0.0304(15) 0.0253(14) 0.0364(16) -0.0094(12) 0.0079(12) -0.0115(12)
C37 0.0445(19) 0.0318(16) 0.0394(18) -0.0153(14) -0.0106(15) 0.0069(14)
C38 0.035(2) 0.180(7) 0.141(6) -0.116(6) -0.006(3) -0.014(3)
C39 0.206(8) 0.056(3) 0.048(3) -0.010(2) -0.050(4) -0.017(4)
C40 0.0371(18) 0.0364(17) 0.051(2) -0.0103(15) -0.0080(15) -0.0100(14)
C41 0.058(2) 0.061(3) 0.041(2) -0.0087(18) 0.0012(18) -0.016(2)
C42 0.036(2) 0.120(5) 0.055(3) -0.034(3) -0.0059(18) 0.001(2)
C51 0.0276(13) 0.0173(12) 0.0237(13) -0.0068(10) 0.0084(10) -0.0054(10)
C52 0.0328(15) 0.0235(13) 0.0244(13) -0.0072(11) 0.0075(11) -0.0092(11)
C53 0.0468(18) 0.0281(15) 0.0319(15) -0.0124(12) 0.0081(13) -0.0168(13)
C54 0.0506(19) 0.0191(13) 0.0389(17) -0.0099(12) 0.0124(14) -0.0086(13)
C55 0.0392(17) 0.0201(13) 0.0334(15) -0.0050(11) 0.0090(13) -0.0011(12)
C56 0.0295(14) 0.0208(13) 0.0255(13) -0.0067(10) 0.0087(11) -0.0032(11)
C57 0.0376(16) 0.0290(15) 0.0308(15) -0.0066(12) -0.0017(12) -0.0104(13)
C58 0.0354(19) 0.059(2) 0.056(2) 0.0026(19) -0.0083(17) -0.0155(17)
C59 0.069(3) 0.044(2) 0.0312(17) -0.0064(15) -0.0056(17) -0.0070(18)
C60 0.0298(15) 0.0301(15) 0.0358(16) -0.0109(13) -0.0017(12) 0.0026(12)
C61 0.051(2) 0.049(2) 0.0336(18) -0.0102(15) -0.0057(15) 0.0076(17)
C62 0.0294(18) 0.057(2) 0.070(3) -0.017(2) -0.0006(17) -0.0043(16)
B 0.0295(16) 0.0222(14) 0.0280(15) -0.0097(12) 0.0104(12) -0.0069(12)
Cl1S 0.1217(15) 0.1563(19) 0.0942(12) -0.0182(12) 0.0105(11) -0.0769(15)
Cl2S 0.1272(16) 0.1535(19) 0.0940(12) -0.0228(12) 0.0216(11) -0.0787(15)
C1S 0.095(5) 0.084(4) 0.131(6) -0.023(4) -0.052(4) -0.029(4)

loop_
_atom_type_symbol
_atom_type_description
_atom_type_scat_dispersion_real
_atom_type_scat_dispersion_imag
_atom_type_scat_source
C C 0.0033 0.0016 'International Tables Vol C Tables 4.2.6.8 and 6.1.1.4'
H H 0.0000 0.0000 'International Tables Vol C Tables 4.2.6.8 and 6.1.1.4'
B B 0.0013 0.0007 'International Tables Vol C Tables 4.2.6.8 and 6.1.1.4'
N N 0.0061 0.0033 'International Tables Vol C Tables 4.2.6.8 and 6.1.1.4'
O O 0.0106 0.0060 'International Tables Vol C Tables 4.2.6.8 and 6.1.1.4'
F F 0.0171 0.0103 'International Tables Vol C Tables 4.2.6.8 and 6.1.1.4'
Cl Cl 0.1484 0.1585 'International Tables Vol C Tables 4.2.6.8 and 6.1.1.4'
Pd Pd -0.9988 1.0072 'International Tables Vol C Tables 4.2.6.8 and 6.1.1.4'

loop_
_geom_angle_atom_site_label_1
_geom_angle_atom_site_label_2
_geom_angle_atom_site_label_3
_geom_angle
N21 Pd O2 90.49(9)
N21 Pd O1 178.80(10)
O2 Pd O1 89.15(8)
N21 Pd N12 94.27(9)
O2 Pd N12 174.41(9)
O1 Pd N12 86.15(9)
C2 O1 Pd 125.5(2)
C4 O2 Pd 125.8(2)
C11 N11 C14 107.3(2)
C11 N11 B 125.8(2)
C14 N11 B 126.9(2)
C12 N12 C31 117.0(2)
C12 N12 Pd 125.91(18)
C31 N12 Pd 116.82(17)
C21 N21 C24 105.6(2)
C21 N21 Pd 121.02(18)
C24 N21 Pd 133.33(19)
C22 N22 C51 117.9(2)
C22 N22 B 124.4(2)
C51 N22 B 117.7(2)
F3 C1 F2 109.1(4)
F3 C1 F1 106.2(3)
F2 C1 F1 106.7(3)
F3 C1 C2 110.4(3)
F2 C1 C2 113.0(3)
F1 C1 C2 111.2(3)
O1 C2 C3 129.2(3)
O1 C2 C1 112.1(3)
C3 C2 C1 118.7(3)
C2 C3 C4 121.4(3)
O2 C4 C3 128.5(3)
O2 C4 C5 114.5(3)
C3 C4 C5 117.0(3)
F6 C5 F5 109.1(3)
F6 C5 F4 107.8(3)
F5 C5 F4 105.4(3)
F6 C5 C4 110.4(3)
F5 C5 C4 112.4(3)
F4 C5 C4 111.4(3)
N11 C11 C21 121.5(2)
N11 C11 C12 110.9(2)
C21 C11 C12 127.7(2)
N12 C12 C11 122.7(2)
N12 C12 C13 132.6(2)
C11 C12 C13 104.8(2)
C14 C13 C18 119.2(3)
C14 C13 C12 106.3(2)
C18 C13 C12 134.5(3)
C15 C14 N11 127.0(3)
C15 C14 C13 122.2(3)
N11 C14 C13 110.7(2)
C16 C15 C14 117.4(3)
C15 C16 C17 121.4(3)
C18 C17 C16 121.4(3)
C17 C18 C13 118.4(3)
N21 C21 C11 128.4(2)
N21 C21 C22 111.8(2)
C11 C21 C22 119.8(2)
N22 C22 C23 133.4(2)
N22 C22 C21 121.4(2)
C23 C22 C21 105.2(2)
C28 C23 C24 120.8(3)
C28 C23 C22 133.3(3)
C24 C23 C22 105.9(2)
C25 C24 N21 129.8(3)
C25 C24 C23 118.8(3)
N21 C24 C23 111.4(2)
C26 C25 C24 118.7(3)
C25 C26 C27 122.8(3)
C28 C27 C26 119.7(3)
C27 C28 C23 119.1(3)
C32 C31 C36 122.4(3)
C32 C31 N12 118.4(2)
C36 C31 N12 119.2(3)
C31 C32 C33 117.6(3)
C31 C32 C37 122.9(3)
C33 C32 C37 119.5(3)
C34 C33 C32 121.2(3)
C33 C34 C35 120.1(3)
C34 C35 C36 121.4(3)
C35 C36 C31 117.2(3)
C35 C36 C40 120.5(3)
C31 C36 C40 122.2(3)
C38 C37 C32 110.5(3)
C38 C37 C39 111.4(5)
C32 C37 C39 110.9(4)
C42 C40 C36 110.9(3)
C42 C40 C41 109.6(3)
C36 C40 C41 112.6(3)
C56 C51 C52 122.8(3)
C56 C51 N22 118.5(2)
C52 C51 N22 118.7(2)
C53 C52 C51 117.0(3)
C53 C52 C57 119.9(3)
C51 C52 C57 123.1(3)
C54 C53 C52 121.9(3)
C53 C54 C55 119.9(3)
C54 C55 C56 121.0(3)
C55 C56 C51 117.5(3)
C55 C56 C60 119.3(3)
C51 C56 C60 123.2(2)
C58 C57 C52 111.3(3)
C58 C57 C59 110.8(3)
C52 C57 C59 111.8(3)
C56 C60 C61 110.9(3)
C56 C60 C62 111.1(3)
C61 C60 C62 110.9(3)
F7 B F8 108.5(2)
F7 B N11 111.6(2)
F8 B N11 111.4(2)
F7 B N22 109.0(2)
F8 B N22 109.0(2)
N11 B N22 107.1(2)
Cl1S C1S Cl2S 109.2(4)

loop_
_geom_bond_atom_site_label_1
_geom_bond_atom_site_label_2
_geom_bond_distance
Pd N21 2.013(2)
Pd O2 2.021(2)
Pd O1 2.025(2)
Pd N12 2.034(2)
F1 C1 1.318(5)
F2 C1 1.315(4)
F3 C1 1.307(5)
F4 C5 1.330(4)
F5 C5 1.310(4)
F6 C5 1.293(5)
F7 B 1.388(4)
F8 B 1.391(4)
O1 C2 1.257(4)
O2 C4 1.260(4)
N11 C11 1.363(3)
N11 C14 1.395(3)
N11 B 1.528(4)
N12 C12 1.316(4)
N12 C31 1.442(3)
N21 C21 1.365(3)
N21 C24 1.400(3)
N22 C22 1.323(3)
N22 C51 1.450(3)
N22 B 1.580(4)
C1 C2 1.540(4)
C2 C3 1.382(4)
C3 C4 1.395(4)
C4 C5 1.541(4)
C11 C21 1.369(4)
C11 C12 1.446(4)
C12 C13 1.458(4)
C13 C14 1.408(4)
C13 C18 1.412(4)
C14 C15 1.392(4)
C15 C16 1.383(4)
C16 C17 1.402(5)
C17 C18 1.377(4)
C21 C22 1.450(4)
C22 C23 1.431(4)
C23 C28 1.410(4)
C23 C24 1.426(4)
C24 C25 1.397(4)
C25 C26 1.386(5)
C26 C27 1.387(5)
C27 C28 1.377(4)
C31 C32 1.396(4)
C31 C36 1.407(4)
C32 C33 1.403(4)
C32 C37 1.516(5)
C33 C34 1.373(5)
C34 C35 1.384(5)
C35 C36 1.396(4)
C36 C40 1.514(5)
C37 C38 1.510(6)
C37 C39 1.523(6)
C40 C42 1.514(6)
C40 C41 1.529(5)
C51 C56 1.401(4)
C51 C52 1.404(4)
C52 C53 1.395(4)
C52 C57 1.521(4)
C53 C54 1.381(5)
C54 C55 1.388(5)
C55 C56 1.400(4)
C56 C60 1.513(4)
C57 C58 1.521(5)
C57 C59 1.527(5)
C60 C61 1.527(5)
C60 C62 1.529(5)
Cl1S C1S 1.705(7)
Cl2S C1S 1.814(9)

loop_
_geom_torsion_atom_site_label_1
_geom_torsion_atom_site_label_2
_geom_torsion_atom_site_label_3
_geom_torsion_atom_site_label_4
_geom_torsion
N21 Pd O1 C2 -79(4)
O2 Pd O1 C2 -6.5(3)
N12 Pd O1 C2 170.5(3)
N21 Pd O2 C4 -174.6(3)
O1 Pd O2 C4 6.6(3)
N12 Pd O2 C4 -26.1(11)
N21 Pd N12 C12 1.7(2)
O2 Pd N12 C12 -146.7(9)
O1 Pd N12 C12 -179.5(2)
N21 Pd N12 C31 175.5(2)
O2 Pd N12 C31 27.2(10)
O1 Pd N12 C31 -5.6(2)
O2 Pd N21 C21 175.7(2)
O1 Pd N21 C21 -111(4)
N12 Pd N21 C21 -1.3(2)
O2 Pd N21 C24 -3.3(3)
O1 Pd N21 C24 70(4)
N12 Pd N21 C24 179.6(3)
Pd O1 C2 C3 3.6(5)
Pd O1 C2 C1 -175.1(2)
F3 C1 C2 O1 58.7(4)
F2 C1 C2 O1 -178.9(4)
F1 C1 C2 O1 -58.9(4)
F3 C1 C2 C3 -120.1(4)
F2 C1 C2 C3 2.3(5)
F1 C1 C2 C3 122.3(4)
O1 C2 C3 C4 2.2(6)
C1 C2 C3 C4 -179.2(3)
Pd O2 C4 C3 -3.7(5)
Pd O2 C4 C5 173.6(2)
C2 C3 C4 O2 -2.2(6)
C2 C3 C4 C5 -179.5(3)
O2 C4 C5 F6 -98.5(4)
C3 C4 C5 F6 79.1(4)
O2 C4 C5 F5 23.6(5)
C3 C4 C5 F5 -158.8(3)
O2 C4 C5 F4 141.6(3)
C3 C4 C5 F4 -40.7(4)
C14 N11 C11 C21 179.7(3)
B N11 C11 C21 -0.4(4)
C14 N11 C11 C12 -0.3(3)
B N11 C11 C12 179.6(3)
C31 N12 C12 C11 -175.0(2)
Pd N12 C12 C11 -1.2(4)
C31 N12 C12 C13 4.1(4)
Pd N12 C12 C13 178.0(2)
N11 C11 C12 N12 179.9(3)
C21 C11 C12 N12 -0.1(5)
N11 C11 C12 C13 0.6(3)
C21 C11 C12 C13 -179.5(3)
N12 C12 C13 C14 -179.8(3)
C11 C12 C13 C14 -0.6(3)
N12 C12 C13 C18 1.9(6)
C11 C12 C13 C18 -178.9(3)
C11 N11 C14 C15 179.4(3)
B N11 C14 C15 -0.5(5)
C11 N11 C14 C13 0.0(3)
B N11 C14 C13 -179.9(3)
C18 C13 C14 C15 -0.4(4)
C12 C13 C14 C15 -179.0(3)
C18 C13 C14 N11 179.0(3)
C12 C13 C14 N11 0.4(3)
N11 C14 C15 C16 -178.3(3)
C13 C14 C15 C16 1.1(5)
C14 C15 C16 C17 -0.6(5)
C15 C16 C17 C18 -0.4(5)
C16 C17 C18 C13 1.0(5)
C14 C13 C18 C17 -0.6(5)
C12 C13 C18 C17 177.5(3)
C24 N21 C21 C11 179.9(3)
Pd N21 C21 C11 0.7(4)
C24 N21 C21 C22 0.1(3)
Pd N21 C21 C22 -179.20(18)
N11 C11 C21 N21 -179.6(3)
C12 C11 C21 N21 0.4(5)
N11 C11 C21 C22 0.2(4)
C12 C11 C21 C22 -179.8(3)
C51 N22 C22 C23 -0.9(4)
B N22 C22 C23 180.0(3)
C51 N22 C22 C21 179.2(2)
B N22 C22 C21 0.2(4)
N21 C21 C22 N22 179.8(2)
C11 C21 C22 N22 -0.1(4)
N21 C21 C22 C23 -0.1(3)
C11 C21 C22 C23 -179.9(2)
N22 C22 C23 C28 0.1(5)
C21 C22 C23 C28 179.9(3)
N22 C22 C23 C24 -179.8(3)
C21 C22 C23 C24 0.0(3)
C21 N21 C24 C25 179.0(4)
Pd N21 C24 C25 -1.8(6)
C21 N21 C24 C23 0.0(3)
Pd N21 C24 C23 179.1(2)
C28 C23 C24 C25 0.9(5)
C22 C23 C24 C25 -179.2(3)
C28 C23 C24 N21 -179.9(3)
C22 C23 C24 N21 0.0(3)
N21 C24 C25 C26 179.3(4)
C23 C24 C25 C26 -1.7(6)
C24 C25 C26 C27 1.2(7)
C25 C26 C27 C28 0.3(7)
C26 C27 C28 C23 -1.1(5)
C24 C23 C28 C27 0.5(4)
C22 C23 C28 C27 -179.4(3)
C12 N12 C31 C32 84.5(3)
Pd N12 C31 C32 -89.9(3)
C12 N12 C31 C36 -97.1(3)
Pd N12 C31 C36 88.5(3)
C36 C31 C32 C33 1.7(4)
N12 C31 C32 C33 180.0(3)
C36 C31 C32 C37 -177.2(3)
N12 C31 C32 C37 1.1(4)
C31 C32 C33 C34 -0.8(5)
C37 C32 C33 C34 178.1(3)
C32 C33 C34 C35 0.0(5)
C33 C34 C35 C36 0.0(5)
C34 C35 C36 C31 0.8(5)
C34 C35 C36 C40 179.5(3)
C32 C31 C36 C35 -1.6(4)
N12 C31 C36 C35 -180.0(3)
C32 C31 C36 C40 179.7(3)
N12 C31 C36 C40 1.4(4)
C31 C32 C37 C38 108.9(5)
C33 C32 C37 C38 -70.0(5)
C31 C32 C37 C39 -127.1(4)
C33 C32 C37 C39 54.1(5)
C35 C36 C40 C42 -81.2(4)
C31 C36 C40 C42 97.4(4)
C35 C36 C40 C41 42.0(5)
C31 C36 C40 C41 -139.4(3)
C22 N22 C51 C56 -87.6(3)
B N22 C51 C56 91.5(3)
C22 N22 C51 C52 90.3(3)
B N22 C51 C52 -90.5(3)
C56 C51 C52 C53 0.4(4)
N22 C51 C52 C53 -177.5(3)
C56 C51 C52 C57 178.3(3)
N22 C51 C52 C57 0.4(4)
C51 C52 C53 C54 -1.0(4)
C57 C52 C53 C54 -179.0(3)
C52 C53 C54 C55 0.7(5)
C53 C54 C55 C56 0.2(5)
C54 C55 C56 C51 -0.8(4)
C54 C55 C56 C60 176.9(3)
C52 C51 C56 C55 0.5(4)
N22 C51 C56 C55 178.3(2)
C52 C51 C56 C60 -177.1(3)
N22 C51 C56 C60 0.8(4)
C53 C52 C57 C58 62.9(4)
C51 C52 C57 C58 -115.0(3)
C53 C52 C57 C59 -61.5(4)
C51 C52 C57 C59 120.6(3)
C55 C56 C60 C61 -61.1(4)
C51 C56 C60 C61 116.4(3)
C55 C56 C60 C62 62.7(4)
C51 C56 C60 C62 -119.8(3)
C11 N11 B F7 -118.9(3)
C14 N11 B F7 61.0(4)
C11 N11 B F8 119.6(3)
C14 N11 B F8 -60.5(4)
C11 N11 B N22 0.4(4)
C14 N11 B N22 -179.7(2)
C22 N22 B F7 120.7(3)
C51 N22 B F7 -58.4(3)
C22 N22 B F8 -121.0(3)
C51 N22 B F8 59.9(3)
C22 N22 B N11 -0.3(4)
C51 N22 B N11 -179.4(2)
